data_2009574
loop_
_publ_author_name
'Kakkonen, H. J.'
'Ahlgr\`en, M.'
'Pakkanen, T. A.'
'Pursiainen, J.'

_publ_section_title
;
 [AuCo~3~Ru(C~8~H~11~P)(C~18~H~15~P)(CO)~11~].1/2CH~2~Cl~2~
;
_journal_issue 4
_journal_name_full 'Acta Crystallographica Section C'
_journal_page_first 528
_journal_page_last 530
_journal_paper_doi 10.1107/S0108270193009710
_journal_volume 50
_journal_year 1994
_chemical_formula_moiety 'C37 H26 Au1 Co3 O11 P2 Ru1,C1 H2 Cl2'
_chemical_formula_sum 'C37 H26 Au Co3 O11 P2 Ru'
_chemical_formula_weight 1225.8
_symmetry_cell_setting monoclinic
_symmetry_space_group_name_Hall '-P 2ybc'
_symmetry_space_group_name_H-M 'P 1 21/c 1'
_atom_type_scat_source IntTabIV
_cell_angle_alpha 90.
_cell_angle_beta 90.79(2)
_cell_angle_gamma 90.
_cell_formula_units_Z 4
_cell_length_a 20.182(6)
_cell_length_b 9.062(3)
_cell_length_c 24.028(6)
_cell_measurement_reflns_used 25
_cell_measurement_temperature 294
_cell_measurement_theta_max 12.5
_cell_measurement_theta_min 7.5
_cell_volume 4394(2)
_diffrn_measurement_device 'Nicolet R3m/V'
_diffrn_measurement_method \w
_diffrn_radiation_type MoK\a
_diffrn_radiation_wavelength 0.71073
_diffrn_reflns_limit_h_max 26
_diffrn_reflns_limit_h_min 0
_diffrn_reflns_limit_k_max 11
_diffrn_reflns_limit_k_min 0
_diffrn_reflns_limit_l_max 31
_diffrn_reflns_limit_l_min -31
_diffrn_reflns_number 11682
_diffrn_reflns_theta_max 27.5
_diffrn_standards_decay_% .0
_diffrn_standards_interval_count 98
_diffrn_standards_number 2
_exptl_absorpt_coefficient_mu 4.941
_exptl_absorpt_correction_type none
_exptl_crystal_colour brown
_exptl_crystal_density_diffrn 1.853
_exptl_crystal_description prism
_exptl_crystal_size_max 0.45
_exptl_crystal_size_mid 0.40
_exptl_crystal_size_min 0.30
_refine_diff_density_max 1.3
_refine_diff_density_min -0.8
_refine_ls_extinction_method none
_refine_ls_goodness_of_fit_obs 1.51
_refine_ls_hydrogen_treatment noref
_refine_ls_number_parameters 472
_refine_ls_number_reflns 5179
_refine_ls_R_factor_obs 0.050
_refine_ls_shift/esd_max 0.3
_refine_ls_structure_factor_coef F
_refine_ls_weighting_details 'w = 1/[\s^2^(F) + 0.0005(F)^2^]'
_refine_ls_weighting_scheme calc
_refine_ls_wR_factor_obs 0.058
_reflns_number_observed 5179
_reflns_number_total 10089
_reflns_observed_criterion I>=3\s(I)
_cod_data_source_file ab1078.cif
_cod_data_source_block ab1078_structure_1_of_1
_cod_depositor_comments
;
The following automatic conversions were performed:

'_refine_ls_weighting_scheme' value '1/[\s^2^(F) + 0.0005(F)^2^]' was
changed to 'calc'. New tag '_refine_ls_weighting_details' was
created. The value of the new tag was set to 'w = 1/[\s^2^(F) +
0.0005(F)^2^]'.

Automatic conversion script
Id: cif_fix_values 3143 2015-03-26 13:38:13Z robertas 
;
_cod_original_sg_symbol_H-M 'P 21/c'
_cod_original_formula_sum 'C37 H26 Au1 Co3 O11 P2 Ru1'
_cod_database_code 2009574

loop_
_atom_site_label
_atom_site_fract_x
_atom_site_fract_y
_atom_site_fract_z
_atom_site_U_iso_or_equiv
Au .19960(10) .23600(10) .16950(10) .0540(10)
Ru(1) .34170(10) .37910(10) .31200(10) .0430(10)
Co(2) .29100(10) .4285(2) .20840(10) .0450(10)
Co(3) .21560(10) .3228(2) .27850(10) .0440(10)
Co(1) .30350(10) .1629(2) .23720(10) .0460(10)
P(1) .3606(2) .5872(3) .36850(10) .0530(10)
P(4) .1206(2) .1778(3) .10470(10) .0500(10)
O(3) .4877(5) .3600(12) .2862(4) .102(5)
O(1) .3519(4) .1650(11) .4074(4) .079(4)
O(6) .3782(5) .6679(11) .2358(3) .088(4)
O(7) .2709(5) .5752(11) .1017(4) .094(4)
O(8) .2149(4) .4385(10) .3890(3) .072(3)
O(9) .0760(5) .2851(12) .2979(4) .101(4)
O(5) .2753(5) -.1031(11) .1722(4) .092(4)
O(4) .4149(5) .0114(10) .2887(4) .083(4)
O(23) .1790(5) .6172(11) .2384(4) .89(4)
O(12) .3993(4) .2692(10) .1550(4) .082(4)
O(13) .2208(4) .0192(10) .3192(3) .076(4)
C(3) .4335(6) .3669(14) .2950(5) .062(4)
C(1) .3481(5) .2446(13) .3715(5) .055(4)
C(6) .3480(6) .5607(15) .2363(5) .064(5)
C(7) .2767(6) .5151(15) .1423(5) .065(5)
C(8) .2335(5) .4008(12) .3452(5) .052(4)
C(9) .1313(6) .2995(13) .2880(5) .057(4)
C(5) .2833(6) .0019(15) .1948(5) .062(5)
C(4) .3719(6) .0756(13) .2699(5) .060(4)
C(23) .2105(6) .5109(14) .2407(4) .057(4)
C(12) .3548(6) .2858(13) .1837(4) .054(4)
C(13) .2370(6) .1170(13) .2917(5) .052(4)
C(102) .3068(3) .6028(9) .4763(3) .071(5)
C(103) .3059 .5663 .5327 .092(7)
C(104) .3557 .4775 .5556 .105(8)
C(105) .4065 .4251 .5220 .092(7)
C(106) .4074 .4616 .4656 .071(5)
C(101) .3575 .5504 .4428 .055(4)
C(112) .4428(6) .6707(15) .3607(5) .075(5)
C(111) .3034(7) .7442(13) .3538(5) .076(5)
C(412) .1198(4) -.0623(11) .0310(3) .078(6)
C(413) .1175 -.2127 .0186 .125(9)
C(414) .1125 -.3159 .0614 .130(10)
C(415) .1097 -.2687 .1166 .132(10)
C(416) .1119 -.1184 .1290 .098(7)
C(411) .1170 -.0152 .0862 .064(5)
C(422) .0701(3) .3061(10) .0067(3) .076(5)
C(423) .0767 .3781 -.0442 .096(7)
C(424) .1393 .4184 -.0627 .102(7)
C(425) .1954 .3867 -.0303 .098(7)
C(426) .1888 .3147 .0206 .074(5)
C(421) .1262 .2744 .0392 .052(4)
C(432) .0312(5) .3516(9) .1611(4) .083(6)
C(433) -.0305 .3885 .1826 .113(8)
C(434) -.0848 .2961 .1732 .123(9)
C(435) -.0774 .1668 .1424 .129(10)
C(436) -.0157 .1299 .1210 .096(7)
C(431) .0386 .2223 .1303 .057(4)
Cl(1) .4532(11) .674(3) .1074(8) .111(6)
Cl(2) .4020(11) .550(3) .0052(9) .123(7)
Cl(3) .4740(12) .599(3) .1020(10) .106(7)
Cl(4) .4024(13) .480(3) .0283(11) .122(8)
Cl(5) .495(3) .517(8) .023(2) .15(2)
Cl(10) .4466(17) .641(4) .0487(14) .109(10)
H(10A) .2725 .6639 .4606 .090
H(10B) .2710 .6024 .5558 .090
H(10C) .3551 .4524 .5944 .090
H(10D) .4408 .3639 .5377 .090
H(10E) .4423 .4255 .4425 .090
H(11A) .4496 .6947 .3223 .090
H(11B) .4762 .6022 .3730 .090
H(11C) .4456 .7589 .3827 .090
H(11D) .3020 .7711 .3197 .090
H(11E) .3186 .8266 .3801 .090
H(11F) .2598 .7165 .3699 .090
H(41A) .1233 .0087 .0015 .090
H(41B) .1195 -.2451 -.0194 .090
H(41C) .1109 -.4193 .0529 .090
H(41D) .1062 -.3397 .1461 .090
H(41E) .1100 -.0859 .1670 .090
H(42A) .0270 .2783 .0195 .090
H(42B) .0381 .3999 -.0665 .090
H(42C) .1438 .4679 -.0978 .090
H(42D) .2385 .4144 -.0431 .090
H(42E) .2274 .2929 .0429 .090
H(43A) .0686 .4152 .1675 .090
H(43B) -.0356 .4775 .2038 .090
H(43C) -.1273 .3215 .1880 .090
H(43D) -.1148 .1032 .1360 .090
H(43E) -.0107 .0409 .0998 .090

loop_
_geom_angle_atom_site_label_1
_geom_angle_atom_site_label_2
_geom_angle_atom_site_label_3
_geom_angle
_geom_angle_publ_flag
Co(2) Au Co(3) 54.10(10) yes
Co(3) Au Co(1) 54.50(10) yes
Co(3) Au P(4) 142.20(10) yes
Co(2) Ru(1) Co(3) 54.40(10) yes
Co(3) Ru(1) Co(1) 54.50(10) yes
Co(3) Ru(1) P(1) 117.80(10) yes
Co(2) Ru(1) C(3) 99.7(4) yes
Co(1) Ru(1) C(3) 94.8(4) yes
Co(2) Ru(1) C(1) 145.5(4) yes
Co(1) Ru(1) C(1) 92.9(4) yes
C(3) Ru(1) C(1) 94.0(5) yes
Co(3) Ru(1) C(6) 87.9(3) yes
P(1) Ru(1) C(6) 83.2(3) yes
C(1) Ru(1) C(6) 172.9(4) yes
Co(3) Ru(1) C(8) 40.5(3) yes
P(1) Ru(1) C(8) 83.2(3) yes
C(1) Ru(1) C(8) 81.4(4) yes
Au Co(2) Ru(1) 117.30(10) yes
Ru(1) Co(2) Co(3) 62.70(10) yes
Ru(1) Co(2) Co(1) 63.60(10) yes
Au Co(2) C(6) 176.9(4) yes
Co(3) Co(2) C(6) 113.8(4) yes
Au Co(2) C(7) 82.8(4) yes
Co(2) Au Co(1) 55.40(10) yes
Co(2) Au P(4) 149.00(10) yes
Co(1) Au P(4) 151.70(10) yes
Co(2) Ru(1) Co(1) 54.70(10) yes
Co(2) Ru(1) P(1) 116.90(10) yes
Co(1) Ru(1) P(1) 170.50(10) yes
Co(3) Ru(1) C(3) 146.9(4) yes
P(1) Ru(1) C(3) 91.1(4) yes
Co(3) Ru(1) C(1) 99.1(3) yes
P(1) Ru(1) C(1) 94.1(4) yes
Co(2) Ru(1) C(6) 40.0(3) yes
Co(1) Ru(1) C(6) 90.6(3) yes
C(3) Ru(1) C(6) 79.6(5) yes
Co(2) Ru(1) C(8) 87.5(3) yes
Co(1) Ru(1) C(8) 91.6(3) yes
C(3) Ru(1) C(8) 172.3(4) yes
C(6) Ru(1) C(8) 104.7(4) yes
Au Co(2) Co(3) 64.10(10) yes
Au Co(2) Co(1) 62.70(10) yes
Co(3) Co(2) Co(1) 60.20(10) yes
Ru(1) Co(2) C(6) 62.2(4) yes
Co(1) Co(2) C(6) 118.5(4) yes
Ru(1) Co(2) C(7) 159.9(4) yes
Co(3) Co(2) C(7) 132.8(4) yes
C(6) Co(2) C(7) 97.7(6) yes
Ru(1) Co(2) C(23) 90.2(3) yes
Co(1) Co(2) C(23) 109.7(4) yes
C(7) Co(2) C(23) 93.4(5) yes
Ru(1) Co(2) C(12) 85.8(3) yes
Co(1) Co(2) C(12) 51.5(3) yes
C(7) Co(2) C(12) 97.0(5) yes
Au Co(3) Ru(1) 115.70(10) yes
Ru(1) Co(3) Co(2) 63.00(10) yes
Ru(1) Co(3) Co(1) 63.80(10) yes
Au Co(3) C(8) 171.4(4) yes
Co(2) Co(3) C(8) 109.8(4) yes
Au Co(3) C(9) 89.3(4) yes
Co(2) Co(3) C(9) 138.6(4) yes
C(8) Co(3) C(9) 96.8(5) yes
Ru(1) Co(3) C(23) 91.0(4) yes
Co(1) Co(3) C(23) 110.9(3) yes
C(9) Co(3) C(23) 97.1(5) yes
Ru(1) Co(3) C(13) 85.8(3) yes
Co(1) Co(3) C(13) 49.6(3) yes
C(9) Co(3) C(13) 94.5(5) yes
Au Co(1) Ru(1) 115.00(10) yes
Ru(1) Co(1) Co(2) 61.70(10) yes
Ru(1) Co(1) Co(3) 61.60(10) yes
Au Co(1) C(5) 72.3(4) yes
Co(2) Co(1) C(5) 126.3(4) yes
Au Co(1) C(4) 165.3(4) yes
Co(2) Co(1) C(4) 128.7(4) yes
C(5) Co(1) C(4) 93.3(5) yes
Ru(1) Co(1) C(12) 83.1(3) yes
Co(3) Co(1) C(12) 108.0(3) yes
C(4) Co(1) C(12) 97.2(5) yes
Ru(1) Co(1) C(13) 84.4(3) yes
Co(3) Co(1) C(13) 49.8(3) yes
C(4) Co(1) C(13) 98.5(5) yes
Ru(1) C(6) Co(2) 77.8(5) yes
Co(2) C(23) Co(3) 79.1(5) yes
Co(3) C(13) Co(1) 80.7(4) yes
Co(1) Co(2) C(7) 132.6(4) yes
Au Co(2) C(23) 79.5(4) yes
Co(3) Co(2) C(23) 50.0(4) yes
C(6) Co(2) C(23) 97.4(5) yes
Au Co(2) C(12) 85.2(3) yes
Co(3) Co(2) C(12) 111.7(3) yes
C(6) Co(2) C(12) 97.8(5) yes
C(23) Co(2) C(12) 160.2(5) yes
Au Co(3) Co(2) 61.80(10) yes
Au Co(3) Co(1) 62.10(10) yes
Co(2) Co(3) Co(1) 60.60(10) yes
Ru(1) Co(3) C(8) 58.7(3) yes
Co(1) Co(3) C(8) 116.7(3) yes
Ru(1) Co(3) C(9) 154.8(4) yes
Co(1) Co(3) C(9) 133.1(4) yes
Au Co(3) C(23) 78.4(3) yes
Co(2) Co(3) C(23) 50.9(3) yes
C(8) Co(3) C(23) 94.7(5) yes
Au Co(3) C(13) 84.5(3) yes
Co(2) Co(3) C(13) 110.2(3) yes
C(8) Co(3) C(13) 101.1(5) yes
C(23) Co(3) C(13) 159.1(5) yes
Au Co(1) Co(2) 61.90(10) yes
Au Co(1) Co(3) 63.40(10) yes
Co(2) Co(1) Co(3) 59.10(10) yes
Ru(1) Co(1) C(5) 171.9(4) yes
Co(3) Co(1) C(5) 122.1(4) yes
Ru(1) Co(1) C(4) 79.5(4) yes
Co(3) Co(1) C(4) 129.5(4) yes
Au Co(1) C(12) 83.2(3) yes
Co(2) Co(1) C(12) 48.8(3) yes
C(5) Co(1) C(12) 101.6(5) yes
Au Co(1) C(13) 85.5(3) yes
Co(2) Co(1) C(13) 108.9(4) yes
C(5) Co(1) C(13) 93.2(5) yes
C(12) Co(1) C(13) 157.7(5) yes
Ru(1) C(8) Co(3) 80.8(4) yes
Co(2) C(12) Co(1) 79.7(4) yes

loop_
_geom_bond_atom_site_label_1
_geom_bond_atom_site_label_2
_geom_bond_distance
_geom_bond_publ_flag
Au Co(2) 2.697(2) yes
Au Co(1) 2.718(2) yes
Ru(1) Co(2) 2.716(2) yes
Ru(1) Co(1) 2.762(2) yes
Ru(1) C(3) 1.907(12) yes
Ru(1) C(6) 2.458(12) yes
Co(2) Co(3) 2.478(2) yes
Co(2) C(6) 1.786(13) yes
Co(2) C(23) 1.957(12) yes
Co(3) Co(1) 2.506(2) yes
Co(3) C(9) 1.732(11) yes
Co(3) C(13) 1.939(12) yes
Co(1) C(4) 1.766(12) yes
Co(1) C(13) 1.933(11) yes
Au Co(3) 2.751(2) yes
Au P(4) 2.275(3) yes
Ru(1) Co(3) 2.708(2) yes
Ru(1) P(1) 2.351(3) yes
Ru(1) C(1) 1.881(12) yes
Ru(1) C(8) 2.344(11) yes
Co(2) Co(1) 2.516(2) yes
Co(2) C(7) 1.792(12) yes
Co(2) C(12) 1.925(11) yes
Co(3) C(8) 1.783(11) yes
Co(3) C(23) 1.934(12) yes
Co(1) C(5) 1.822(13) yes
Co(1) C(12) 2.001(11) yes
